data_4063837
loop_
_publ_author_name
'Arii, Hidekazu'
'Takahashi, Makiko'
'Nanjo, Masato'
'Mochida, Kunio'

_publ_section_title
;
 Polyhedral and Spiro Platinum&#x2212;Silyl Clusters Bearing Phosphine
 Ligands
;
_journal_issue 4
_journal_name_full Organometallics
_journal_page_first 917
_journal_paper_doi 10.1021/om100976v
_journal_volume 30
_journal_year 2011
_chemical_formula_sum 'C132 H130 P8 Pt4 Si2'
_chemical_formula_weight 2800.66
_chemical_name_systematic
; 
 ? 
;
_space_group_IT_number 85
_symmetry_cell_setting tetragonal
_symmetry_space_group_name_Hall '-P 4a'
_symmetry_space_group_name_H-M 'P 4/n :2'
_atom_sites_solution_hydrogens geom
_atom_sites_solution_primary direct
_atom_sites_solution_secondary difmap
_audit_creation_method SHELXL-97
_cell_angle_alpha 90.00
_cell_angle_beta 90.00
_cell_angle_gamma 90.00
_cell_formula_units_Z 2
_cell_length_a 19.3177(17)
_cell_length_b 19.3177(17)
_cell_length_c 17.1015(15)
_cell_measurement_reflns_used 9900
_cell_measurement_temperature 123
_cell_measurement_theta_max 28.18
_cell_measurement_theta_min 2.42
_cell_volume 6381.8(10)
_computing_cell_refinement 'APEX2 (Bruker AXS, 2006)'
_computing_data_collection 'APEX2 (Bruker AXS, 2006)'
_computing_data_reduction 'SAINT (Bruker AXS, 2004)'
_computing_molecular_graphics 'XSHEL (Bruker AXS,2002)'
_computing_publication_material 'XCIF (Bruker AXS, 2001)'
_computing_structure_refinement 'SHELXL-97 (Sheldrick, 1997)'
_computing_structure_solution 'SHELXS-97 (Sheldrick, 1997)'
_diffrn_ambient_temperature 123(2)
_diffrn_detector_area_resol_mean 8.333
_diffrn_measured_fraction_theta_full 0.955
_diffrn_measured_fraction_theta_max 0.955
_diffrn_measurement_device_type 'Bruker APEXII CCD area detector'
_diffrn_measurement_method 'phi and omega scans'
_diffrn_radiation_monochromator 'Bruker Helios multilayer confocal mirror'
_diffrn_radiation_source 'Bruker TXS fine-focus rotating anode'
_diffrn_radiation_type MoK\a
_diffrn_radiation_wavelength 0.71073
_diffrn_reflns_av_R_equivalents 0.0300
_diffrn_reflns_av_sigmaI/netI 0.0264
_diffrn_reflns_limit_h_max 19
_diffrn_reflns_limit_h_min -25
_diffrn_reflns_limit_k_max 25
_diffrn_reflns_limit_k_min -24
_diffrn_reflns_limit_l_max 22
_diffrn_reflns_limit_l_min -21
_diffrn_reflns_number 35291
_diffrn_reflns_theta_full 28.30
_diffrn_reflns_theta_max 28.30
_diffrn_reflns_theta_min 1.59
_exptl_absorpt_coefficient_mu 4.535
_exptl_absorpt_correction_T_max 0.4641
_exptl_absorpt_correction_T_min 0.4641
_exptl_absorpt_correction_type empirical
_exptl_absorpt_process_details
;
SADABS Sheldrick 1996
;
_exptl_crystal_colour brown
_exptl_crystal_density_diffrn 1.457
_exptl_crystal_density_method 'not measured'
_exptl_crystal_description plate
_exptl_crystal_F_000 2764
_exptl_crystal_size_max 0.20
_exptl_crystal_size_mid 0.20
_exptl_crystal_size_min 0.20
_refine_diff_density_max 5.511
_refine_diff_density_min -0.912
_refine_diff_density_rms 0.276
_refine_ls_extinction_method none
_refine_ls_goodness_of_fit_ref 1.089
_refine_ls_hydrogen_treatment mixed
_refine_ls_matrix_type full
_refine_ls_number_parameters 336
_refine_ls_number_reflns 7601
_refine_ls_number_restraints 2
_refine_ls_restrained_S_all 1.088
_refine_ls_R_factor_all 0.0621
_refine_ls_R_factor_gt 0.0483
_refine_ls_shift/su_max 0.002
_refine_ls_shift/su_mean 0.000
_refine_ls_structure_factor_coef Fsqd
_refine_ls_weighting_details 'calc w=1/[\s^2^(Fo^2^)+(0.0870P)^2^+86.5322P] where P=(Fo^2^+2Fc^2^)/3'
_refine_ls_weighting_scheme calc
_refine_ls_wR_factor_gt 0.1576
_refine_ls_wR_factor_ref 0.1704
_reflns_number_gt 6095
_reflns_number_total 7601
_reflns_threshold_expression >2sigma(I)
_cod_data_source_file om100976v_si_002.cif
_cod_data_source_block complex5
_cod_depositor_comments
;
The following automatic conversions were performed:

'_symmetry_cell_setting' value 'Tetragonal' changed to 'tetragonal'
according to /home/saulius/struct/CIF-dictionaries/cif_core.dic
dictionary named 'cif_core.dic' version 2.4.1 from 2010-06-29.

Automatic conversion script
Id: cif_fix_values 1715 2011-07-08 13:25:40Z adriana 
;
_cod_original_sg_symbol_H-M 'P4/n  '
_cod_database_code 4063837

loop_
_symmetry_equiv_pos_as_xyz
'x, y, z'
'-x+1/2, -y+1/2, z'
'-y+1/2, x, z'
'y, -x+1/2, z'
'-x, -y, -z'
'x-1/2, y-1/2, -z'
'y-1/2, -x, -z'
'-y, x-1/2, -z'

loop_
_atom_site_label
_atom_site_type_symbol
_atom_site_fract_x
_atom_site_fract_y
_atom_site_fract_z
_atom_site_U_iso_or_equiv
_atom_site_adp_type
_atom_site_occupancy
_atom_site_symmetry_multiplicity
_atom_site_calc_flag
_atom_site_refinement_flags
Pt1 Pt 0.804367(13) 0.844162(13) 0.555522(15) 0.01370(11) Uani 1 1 d .
P1 P 0.86561(9) 0.89684(9) 0.65280(11) 0.0172(3) Uani 1 1 d .
P2 P 0.83908(9) 0.93312(9) 0.47461(11) 0.0169(3) Uani 1 1 d .
Si1 Si 0.7500 0.7500 0.6296(2) 0.0151(7) Uani 1 4 d SD
H1H H 0.7500 0.7500 0.7094(17) -0.030(17) Uiso 1 4 d SD
Si2 Si 0.7500 0.7500 0.4810(2) 0.0142(7) Uani 1 4 d SD
H2H H 0.7500 0.7500 0.4014(18) 0.04(5) Uiso 1 4 d SD
C1 C 0.8894(4) 0.9836(4) 0.6144(4) 0.0205(14) Uani 1 1 d .
H1A H 0.8493 1.0153 0.6180 0.025 Uiso 1 1 calc R
H1B H 0.9279 1.0033 0.6454 0.025 Uiso 1 1 calc R
C2 C 0.9116(4) 0.9748(4) 0.5281(4) 0.0204(14) Uani 1 1 d .
H2A H 0.9536 0.9457 0.5248 0.024 Uiso 1 1 calc R
H2B H 0.9221 1.0206 0.5048 0.024 Uiso 1 1 calc R
C3 C 0.8319(4) 0.9139(4) 0.7509(4) 0.0205(14) Uani 1 1 d .
C4 C 0.8043(4) 0.9777(4) 0.7733(5) 0.0279(16) Uani 1 1 d .
H4 H 0.8036 1.0154 0.7376 0.033 Uiso 1 1 calc R
C5 C 0.7776(5) 0.9856(5) 0.8491(5) 0.0333(19) Uani 1 1 d .
H5 H 0.7577 1.0286 0.8639 0.040 Uiso 1 1 calc R
C6 C 0.7795(4) 0.9324(5) 0.9023(5) 0.0333(19) Uani 1 1 d .
H6 H 0.7617 0.9388 0.9536 0.040 Uiso 1 1 calc R
C7 C 0.8078(4) 0.8690(5) 0.8806(5) 0.0288(17) Uani 1 1 d .
H7 H 0.8099 0.8321 0.9171 0.035 Uiso 1 1 calc R
C8 C 0.8332(4) 0.8599(4) 0.8048(5) 0.0253(16) Uani 1 1 d .
H8 H 0.8517 0.8163 0.7898 0.030 Uiso 1 1 calc R
C9 C 0.9532(4) 0.8649(4) 0.6759(4) 0.0197(14) Uani 1 1 d .
C10 C 0.9900(4) 0.8863(4) 0.7422(5) 0.0228(15) Uani 1 1 d .
H10 H 0.9675 0.9135 0.7809 0.027 Uiso 1 1 calc R
C11 C 1.0588(4) 0.8685(4) 0.7520(5) 0.0267(16) Uani 1 1 d .
H11 H 1.0833 0.8837 0.7970 0.032 Uiso 1 1 calc R
C12 C 1.0920(4) 0.8281(4) 0.6958(5) 0.0289(17) Uani 1 1 d .
H12 H 1.1394 0.8160 0.7023 0.035 Uiso 1 1 calc R
C13 C 1.0559(4) 0.8057(4) 0.6306(5) 0.0272(16) Uani 1 1 d .
H13 H 1.0786 0.7789 0.5918 0.033 Uiso 1 1 calc R
C14 C 0.9857(4) 0.8228(4) 0.6220(5) 0.0224(15) Uani 1 1 d .
H14 H 0.9603 0.8053 0.5786 0.027 Uiso 1 1 calc R
C15 C 0.7831(4) 1.0071(4) 0.4516(4) 0.0199(14) Uani 1 1 d .
C16 C 0.7138(4) 0.9941(4) 0.4339(5) 0.0237(15) Uani 1 1 d .
H16 H 0.6971 0.9478 0.4360 0.028 Uiso 1 1 calc R
C17 C 0.6687(4) 1.0467(5) 0.4134(5) 0.0291(17) Uani 1 1 d .
H17 H 0.6221 1.0362 0.4003 0.035 Uiso 1 1 calc R
C18 C 0.6914(4) 1.1149(4) 0.4118(5) 0.0303(17) Uani 1 1 d .
H18 H 0.6603 1.1512 0.3988 0.036 Uiso 1 1 calc R
C19 C 0.7599(5) 1.1293(4) 0.4296(5) 0.0291(17) Uani 1 1 d .
H19 H 0.7758 1.1759 0.4283 0.035 Uiso 1 1 calc R
C20 C 0.8057(4) 1.0765(4) 0.4493(5) 0.0246(16) Uani 1 1 d .
H20 H 0.8525 1.0873 0.4612 0.030 Uiso 1 1 calc R
C21 C 0.8760(4) 0.9164(4) 0.3773(4) 0.0211(14) Uani 1 1 d .
C22 C 0.8548(4) 0.8559(4) 0.3394(5) 0.0262(16) Uani 1 1 d .
H22 H 0.8216 0.8265 0.3633 0.031 Uiso 1 1 calc R
C23 C 0.8825(5) 0.8387(5) 0.2660(5) 0.0346(19) Uani 1 1 d .
H23 H 0.8690 0.7970 0.2409 0.041 Uiso 1 1 calc R
C24 C 0.9295(5) 0.8827(5) 0.2302(5) 0.037(2) Uani 1 1 d .
H24 H 0.9484 0.8710 0.1807 0.045 Uiso 1 1 calc R
C25 C 0.9488(5) 0.9439(5) 0.2667(5) 0.0341(19) Uani 1 1 d .
H25 H 0.9805 0.9743 0.2417 0.041 Uiso 1 1 calc R
C26 C 0.9224(4) 0.9610(4) 0.3392(5) 0.0280(17) Uani 1 1 d .
H26 H 0.9358 1.0032 0.3635 0.034 Uiso 1 1 calc R
C27 C 0.2700(8) 0.8767(10) 0.8384(9) 0.081(5) Uani 1 1 d .
C28 C 0.2389(10) 0.8648(11) 0.9131(9) 0.088(5) Uani 1 1 d .
H28 H 0.2501 0.8237 0.9408 0.106 Uiso 1 1 calc R
C29 C 0.1961(9) 0.9084(14) 0.9442(9) 0.095(7) Uani 1 1 d .
H29 H 0.1777 0.9001 0.9949 0.114 Uiso 1 1 calc R
C30 C 0.1763(7) 0.9696(10) 0.9011(10) 0.082(5) Uani 1 1 d .
H30 H 0.1449 1.0019 0.9233 0.098 Uiso 1 1 calc R
C31 C 0.2034(6) 0.9811(8) 0.8272(8) 0.062(3) Uani 1 1 d .
H31 H 0.1904 1.0207 0.7978 0.074 Uiso 1 1 calc R
C32 C 0.2502(6) 0.9331(7) 0.7970(7) 0.054(3) Uani 1 1 d .
H32 H 0.2687 0.9402 0.7461 0.065 Uiso 1 1 calc R
C33 C 0.3181(12) 0.8237(13) 0.8026(14) 0.138(10) Uani 1 1 d .
H33A H 0.2997 0.8087 0.7519 0.207 Uiso 1 1 calc R
H33B H 0.3219 0.7836 0.8375 0.207 Uiso 1 1 calc R
H33C H 0.3640 0.8443 0.7951 0.207 Uiso 1 1 calc R

loop_
_atom_site_aniso_label
_atom_site_aniso_U_11
_atom_site_aniso_U_22
_atom_site_aniso_U_33
_atom_site_aniso_U_23
_atom_site_aniso_U_13
_atom_site_aniso_U_12
Pt1 0.01259(15) 0.01190(15) 0.01662(16) -0.00014(9) 0.00019(9) -0.00074(8)
P1 0.0171(8) 0.0145(8) 0.0199(8) -0.0012(6) -0.0009(7) -0.0013(6)
P2 0.0151(8) 0.0151(8) 0.0206(9) 0.0012(7) 0.0001(7) -0.0007(6)
Si1 0.0138(10) 0.0138(10) 0.0176(17) 0.000 0.000 0.000
Si2 0.0137(10) 0.0137(10) 0.0153(17) 0.000 0.000 0.000
C1 0.020(3) 0.017(3) 0.024(4) -0.003(3) -0.004(3) -0.003(3)
C2 0.019(3) 0.019(3) 0.023(4) 0.004(3) 0.000(3) -0.006(3)
C3 0.020(3) 0.023(3) 0.019(3) -0.004(3) 0.001(3) -0.001(3)
C4 0.027(4) 0.030(4) 0.027(4) -0.004(3) -0.004(3) 0.006(3)
C5 0.032(4) 0.035(5) 0.033(4) -0.015(4) -0.006(3) 0.010(4)
C6 0.027(4) 0.048(5) 0.025(4) -0.012(4) 0.000(3) 0.002(4)
C7 0.027(4) 0.037(5) 0.023(4) -0.001(3) 0.000(3) 0.002(3)
C8 0.022(4) 0.024(4) 0.030(4) 0.001(3) 0.002(3) -0.004(3)
C9 0.018(3) 0.018(3) 0.024(3) 0.003(3) 0.004(3) -0.002(3)
C10 0.021(4) 0.023(4) 0.024(4) -0.001(3) 0.002(3) -0.003(3)
C11 0.022(4) 0.031(4) 0.027(4) 0.002(3) -0.007(3) -0.004(3)
C12 0.017(4) 0.034(4) 0.035(4) 0.006(3) 0.001(3) 0.000(3)
C13 0.023(4) 0.024(4) 0.035(4) 0.002(3) 0.006(3) 0.006(3)
C14 0.024(4) 0.018(3) 0.026(4) -0.001(3) -0.001(3) -0.002(3)
C15 0.017(3) 0.022(4) 0.020(3) -0.002(3) 0.002(3) 0.000(3)
C16 0.020(4) 0.021(4) 0.030(4) -0.003(3) -0.001(3) -0.002(3)
C17 0.020(4) 0.034(4) 0.033(4) 0.000(3) -0.001(3) 0.006(3)
C18 0.029(4) 0.027(4) 0.035(4) 0.006(3) 0.003(3) 0.009(3)
C19 0.035(4) 0.016(4) 0.037(4) 0.005(3) 0.003(4) 0.004(3)
C20 0.021(4) 0.018(4) 0.035(4) 0.003(3) 0.003(3) 0.001(3)
C21 0.018(3) 0.021(3) 0.025(4) 0.003(3) 0.001(3) 0.002(3)
C22 0.027(4) 0.024(4) 0.028(4) 0.003(3) 0.000(3) -0.006(3)
C23 0.048(5) 0.029(4) 0.026(4) -0.004(3) 0.007(4) -0.007(4)
C24 0.047(5) 0.037(5) 0.028(4) -0.003(4) 0.012(4) 0.000(4)
C25 0.038(5) 0.034(4) 0.031(4) 0.004(4) 0.011(4) -0.008(4)
C26 0.029(4) 0.024(4) 0.032(4) 0.001(3) 0.005(3) -0.005(3)
C27 0.067(9) 0.109(13) 0.068(9) 0.001(9) 0.005(7) 0.028(9)
C28 0.099(13) 0.115(14) 0.050(8) 0.011(9) 0.010(8) 0.014(11)
C29 0.061(10) 0.18(2) 0.046(8) -0.016(10) 0.012(7) -0.027(12)
C30 0.036(6) 0.132(15) 0.077(10) -0.056(10) 0.009(6) -0.010(8)
C31 0.039(6) 0.079(9) 0.067(8) -0.019(7) 0.000(6) 0.001(6)
C32 0.041(6) 0.080(9) 0.042(6) -0.007(6) 0.007(5) 0.000(6)
C33 0.139(19) 0.15(2) 0.127(18) 0.028(16) 0.031(15) 0.093(17)

loop_
_atom_type_symbol
_atom_type_description
_atom_type_scat_dispersion_real
_atom_type_scat_dispersion_imag
_atom_type_scat_source
C C 0.0033 0.0016 'International Tables Vol C Tables 4.2.6.8 and 6.1.1.4'
H H 0.0000 0.0000 'International Tables Vol C Tables 4.2.6.8 and 6.1.1.4'
Si Si 0.0817 0.0704 'International Tables Vol C Tables 4.2.6.8 and 6.1.1.4'
P P 0.1023 0.0942 'International Tables Vol C Tables 4.2.6.8 and 6.1.1.4'
Pt Pt -1.7033 8.3905 'International Tables Vol C Tables 4.2.6.8 and 6.1.1.4'

loop_
_geom_angle_atom_site_label_1
_geom_angle_atom_site_label_2
_geom_angle_atom_site_label_3
_geom_angle
_geom_angle_site_symmetry_1
_geom_angle_site_symmetry_3
P1 Pt1 P2 87.38(7) . .
P1 Pt1 Si1 100.15(9) . .
P2 Pt1 Si1 170.78(7) . .
P1 Pt1 Si2 158.49(7) . .
P2 Pt1 Si2 111.40(9) . .
Si1 Pt1 Si2 62.34(11) . .
P1 Pt1 Pt1 128.06(5) . 3_655
P2 Pt1 Pt1 118.28(5) . 3_655
Si1 Pt1 Pt1 52.74(4) . 3_655
Si2 Pt1 Pt1 52.80(3) . 3_655
P1 Pt1 Pt1 107.26(5) . 4_565
P2 Pt1 Pt1 130.13(5) . 4_565
Si1 Pt1 Pt1 52.74(4) . 4_565
Si2 Pt1 Pt1 52.80(3) . 4_565
Pt1 Pt1 Pt1 90.0 3_655 4_565
C3 P1 C9 101.0(3) . .
C3 P1 C1 104.5(3) . .
C9 P1 C1 98.7(3) . .
C3 P1 Pt1 124.4(2) . .
C9 P1 Pt1 118.9(2) . .
C1 P1 Pt1 105.8(2) . .
C15 P2 C21 99.9(3) . .
C15 P2 C2 102.2(3) . .
C21 P2 C2 103.3(3) . .
C15 P2 Pt1 122.6(2) . .
C21 P2 Pt1 121.6(2) . .
C2 P2 Pt1 104.3(2) . .
Pt1 Si1 Pt1 117.80(15) . 2_665
Pt1 Si1 Pt1 74.53(7) . 3_655
Pt1 Si1 Pt1 74.52(7) 2_665 3_655
Pt1 Si1 Pt1 74.53(7) . 4_565
Pt1 Si1 Pt1 74.52(7) 2_665 4_565
Pt1 Si1 Pt1 117.80(15) 3_655 4_565
Pt1 Si1 Si2 58.90(8) . .
Pt1 Si1 Si2 58.90(8) 2_665 .
Pt1 Si1 Si2 58.90(8) 3_655 .
Pt1 Si1 Si2 58.90(8) 4_565 .
Pt1 Si1 H1H 121.10(8) . .
Pt1 Si1 H1H 121.10(8) 2_665 .
Pt1 Si1 H1H 121.10(8) 3_655 .
Pt1 Si1 H1H 121.10(8) 4_565 .
Si2 Si1 H1H 180.000(10) . .
Pt1 Si2 Pt1 74.40(7) 4_565 2_665
Pt1 Si2 Pt1 117.52(15) 4_565 3_655
Pt1 Si2 Pt1 74.40(7) 2_665 3_655
Pt1 Si2 Pt1 74.40(7) 4_565 .
Pt1 Si2 Pt1 117.52(15) 2_665 .
Pt1 Si2 Pt1 74.40(7) 3_655 .
Pt1 Si2 Si1 58.76(7) 4_565 .
Pt1 Si2 Si1 58.76(7) 2_665 .
Pt1 Si2 Si1 58.76(7) 3_655 .
Pt1 Si2 Si1 58.76(7) . .
Pt1 Si2 H2H 121.24(7) 4_565 .
Pt1 Si2 H2H 121.24(7) 2_665 .
Pt1 Si2 H2H 121.24(7) 3_655 .
Pt1 Si2 H2H 121.24(7) . .
Si1 Si2 H2H 180.000(9) . .
C2 C1 P1 107.9(5) . .
C2 C1 H1A 110.1 . .
P1 C1 H1A 110.1 . .
C2 C1 H1B 110.1 . .
P1 C1 H1B 110.1 . .
H1A C1 H1B 108.4 . .
C1 C2 P2 108.0(5) . .
C1 C2 H2A 110.1 . .
P2 C2 H2A 110.1 . .
C1 C2 H2B 110.1 . .
P2 C2 H2B 110.1 . .
H2A C2 H2B 108.4 . .
C8 C3 C4 119.2(7) . .
C8 C3 P1 117.7(6) . .
C4 C3 P1 123.1(6) . .
C3 C4 C5 119.3(8) . .
C3 C4 H4 120.4 . .
C5 C4 H4 120.4 . .
C6 C5 C4 121.4(8) . .
C6 C5 H5 119.3 . .
C4 C5 H5 119.3 . .
C5 C6 C7 119.4(8) . .
C5 C6 H6 120.3 . .
C7 C6 H6 120.3 . .
C6 C7 C8 119.8(8) . .
C6 C7 H7 120.1 . .
C8 C7 H7 120.1 . .
C3 C8 C7 120.8(8) . .
C3 C8 H8 119.6 . .
C7 C8 H8 119.6 . .
C14 C9 C10 118.9(7) . .
C14 C9 P1 118.1(6) . .
C10 C9 P1 122.7(6) . .
C11 C10 C9 120.8(7) . .
C11 C10 H10 119.6 . .
C9 C10 H10 119.6 . .
C10 C11 C12 120.0(7) . .
C10 C11 H11 120.0 . .
C12 C11 H11 120.0 . .
C13 C12 C11 119.8(7) . .
C13 C12 H12 120.1 . .
C11 C12 H12 120.1 . .
C12 C13 C14 119.9(7) . .
C12 C13 H13 120.1 . .
C14 C13 H13 120.1 . .
C9 C14 C13 120.5(7) . .
C9 C14 H14 119.8 . .
C13 C14 H14 119.8 . .
C16 C15 C20 117.5(7) . .
C16 C15 P2 118.1(6) . .
C20 C15 P2 124.4(6) . .
C17 C16 C15 121.7(8) . .
C17 C16 H16 119.1 . .
C15 C16 H16 119.1 . .
C16 C17 C18 120.2(8) . .
C16 C17 H17 119.9 . .
C18 C17 H17 119.9 . .
C19 C18 C17 119.2(8) . .
C19 C18 H18 120.4 . .
C17 C18 H18 120.4 . .
C18 C19 C20 120.8(8) . .
C18 C19 H19 119.6 . .
C20 C19 H19 119.6 . .
C19 C20 C15 120.5(8) . .
C19 C20 H20 119.8 . .
C15 C20 H20 119.8 . .
C22 C21 C26 119.1(7) . .
C22 C21 P2 116.9(6) . .
C26 C21 P2 124.0(6) . .
C21 C22 C23 120.0(7) . .
C21 C22 H22 120.0 . .
C23 C22 H22 120.0 . .
C24 C23 C22 119.9(8) . .
C24 C23 H23 120.0 . .
C22 C23 H23 120.0 . .
C23 C24 C25 120.0(8) . .
C23 C24 H24 120.0 . .
C25 C24 H24 120.0 . .
C26 C25 C24 120.5(8) . .
C26 C25 H25 119.8 . .
C24 C25 H25 119.8 . .
C25 C26 C21 120.4(8) . .
C25 C26 H26 119.8 . .
C21 C26 H26 119.8 . .
C32 C27 C28 118.5(14) . .
C32 C27 C33 120.4(15) . .
C28 C27 C33 120.8(17) . .
C29 C28 C27 122.1(18) . .
C29 C28 H28 118.9 . .
C27 C28 H28 118.9 . .
C28 C29 C30 119.4(15) . .
C28 C29 H29 120.3 . .
C30 C29 H29 120.3 . .
C31 C30 C29 119.8(14) . .
C31 C30 H30 120.1 . .
C29 C30 H30 120.1 . .
C30 C31 C32 118.5(15) . .
C30 C31 H31 120.8 . .
C32 C31 H31 120.8 . .
C27 C32 C31 121.6(13) . .
C27 C32 H32 119.2 . .
C31 C32 H32 119.2 . .
C27 C33 H33A 109.5 . .
C27 C33 H33B 109.5 . .
H33A C33 H33B 109.5 . .
C27 C33 H33C 109.5 . .
H33A C33 H33C 109.5 . .
H33B C33 H33C 109.5 . .

loop_
_geom_bond_atom_site_label_1
_geom_bond_atom_site_label_2
_geom_bond_distance
_geom_bond_site_symmetry_2
Pt1 P1 2.2810(18) .
Pt1 P2 2.3059(18) .
Pt1 Si1 2.453(2) .
Pt1 Si2 2.4567(19) .
Pt1 Pt1 2.9704(4) 3_655
Pt1 Pt1 2.9704(5) 4_565
P1 C3 1.830(7) .
P1 C9 1.844(8) .
P1 C1 1.857(7) .
P2 C15 1.835(8) .
P2 C21 1.840(8) .
P2 C2 1.856(7) .
Si1 Pt1 2.453(2) 2_665
Si1 Pt1 2.453(2) 3_655
Si1 Pt1 2.453(2) 4_565
Si1 Si2 2.541(6) .
Si1 H1H 1.37(3) .
Si2 Pt1 2.4566(19) 4_565
Si2 Pt1 2.4566(19) 2_665
Si2 Pt1 2.4566(19) 3_655
Si2 H2H 1.36(3) .
C1 C2 1.546(10) .
C1 H1A 0.9900 .
C1 H1B 0.9900 .
C2 H2A 0.9900 .
C2 H2B 0.9900 .
C3 C8 1.392(11) .
C3 C4 1.397(11) .
C4 C5 1.403(12) .
C4 H4 0.9500 .
C5 C6 1.373(13) .
C5 H5 0.9500 .
C6 C7 1.391(13) .
C6 H6 0.9500 .
C7 C8 1.397(12) .
C7 H7 0.9500 .
C8 H8 0.9500 .
C9 C14 1.380(10) .
C9 C10 1.402(10) .
C10 C11 1.382(11) .
C10 H10 0.9500 .
C11 C12 1.394(12) .
C11 H11 0.9500 .
C12 C13 1.385(12) .
C12 H12 0.9500 .
C13 C14 1.404(11) .
C13 H13 0.9500 .
C14 H14 0.9500 .
C15 C16 1.397(10) .
C15 C20 1.410(11) .
C16 C17 1.384(11) .
C16 H16 0.9500 .
C17 C18 1.388(12) .
C17 H17 0.9500 .
C18 C19 1.386(13) .
C18 H18 0.9500 .
C19 C20 1.392(11) .
C19 H19 0.9500 .
C20 H20 0.9500 .
C21 C22 1.397(11) .
C21 C26 1.403(11) .
C22 C23 1.405(12) .
C22 H22 0.9500 .
C23 C24 1.387(13) .
C23 H23 0.9500 .
C24 C25 1.389(13) .
C24 H24 0.9500 .
C25 C26 1.380(12) .
C25 H25 0.9500 .
C26 H26 0.9500 .
C27 C32 1.36(2) .
C27 C28 1.43(2) .
C27 C33 1.51(2) .
C28 C29 1.29(3) .
C28 H28 0.9500 .
C29 C30 1.44(3) .
C29 H29 0.9500 .
C30 C31 1.39(2) .
C30 H30 0.9500 .
C31 C32 1.393(17) .
C31 H31 0.9500 .
C32 H32 0.9500 .
C33 H33A 0.9800 .
C33 H33B 0.9800 .
C33 H33C 0.9800 .
